data_4323614
loop_
_publ_author_name
'Seth M. Redmore'
'Clifton E. F. Rickard'
'Simon J. Webb'
'L. James Wright'

_publ_section_title
;
 Ruthenium Complexes of a Simple Tridentate Ligand Bearing Two "Distal"
 Pyridine Bases
;
_journal_name_full 'Inorganic Chemistry'
_journal_page_first 4743
_journal_page_last 4748
_journal_paper_doi 10.1021/ic961534x
_journal_volume 36
_journal_year 1997
_chemical_compound_source Synthetic
_chemical_formula_moiety Ru(NO2)(NO)(PPh3)(LMe2)
_chemical_formula_sum 'C43 H36 N7 O5 P Ru'
_chemical_formula_weight 862.83
_chemical_name_systematic
; 
(Nitrito-N)nitrosyl(triphenylphosphine)[N,N'-bis(6-methyl-2-pyridinyl)-
2,6-pyridinedicarboximidato-\k^3^N]ruthenium(II) 
 
;
_space_group_IT_number 2
_symmetry_cell_setting triclinic
_symmetry_space_group_name_Hall '-P 1'
_symmetry_space_group_name_H-M 'P -1'
_atom_sites_solution_hydrogens geom
_atom_sites_solution_primary direct
_atom_sites_solution_secondary difmap
_audit_creation_method SHELXL
_cell_angle_alpha 108.62(2)
_cell_angle_beta 112.20(2)
_cell_angle_gamma 68.22(2)
_cell_formula_units_Z 2
_cell_length_a 12.204(2)
_cell_length_b 13.065(3)
_cell_length_c 14.722(6)
_cell_measurement_reflns_used 25
_cell_measurement_temperature 291(2)
_cell_measurement_theta_max 12
_cell_measurement_theta_min 10
_cell_volume 1973.9(10)
_computing_cell_refinement 'CAD-4 software'
_computing_data_collection 'CAD-4 software'
_computing_data_reduction 'Local software'
_computing_molecular_graphics SHELXTL
_computing_publication_material SHELXTL
_computing_structure_refinement 'SHELXL-93 (Sheldrick, 1993)'
_computing_structure_solution 'SHELXS-86 (Sheldrick, 1990)'
_diffrn_ambient_temperature 291(2)
_diffrn_measurement_device CAD-4
_diffrn_measurement_method \w/2\q
_diffrn_radiation_monochromator graphite
_diffrn_radiation_source 'fine-focus sealed tube'
_diffrn_radiation_type MoK\a
_diffrn_radiation_wavelength 0.71069
_diffrn_reflns_av_R_equivalents 0.0335
_diffrn_reflns_av_sigmaI/netI 0.0235
_diffrn_reflns_limit_h_max 14
_diffrn_reflns_limit_h_min -13
_diffrn_reflns_limit_k_max 15
_diffrn_reflns_limit_k_min -14
_diffrn_reflns_limit_l_max 0
_diffrn_reflns_limit_l_min -17
_diffrn_reflns_number 7243
_diffrn_reflns_theta_max 24.97
_diffrn_reflns_theta_min 1.53
_diffrn_standards_decay_% 0
_diffrn_standards_interval_count 100
_diffrn_standards_interval_time '3600 sec'
_diffrn_standards_number 3
_exptl_absorpt_coefficient_mu 0.493
_exptl_absorpt_correction_T_max 0.80
_exptl_absorpt_correction_T_min 1.00
_exptl_absorpt_correction_type Emperical
_exptl_crystal_colour Green
_exptl_crystal_density_diffrn 1.452
_exptl_crystal_description 'Irregular fragment'
_exptl_crystal_F_000 884
_exptl_crystal_size_max 0.47
_exptl_crystal_size_mid 0.37
_exptl_crystal_size_min 0.35
_refine_diff_density_max 1.183
_refine_diff_density_min -0.908
_refine_diff_density_rms 0.077
_refine_ls_extinction_method none
_refine_ls_goodness_of_fit_all 1.077
_refine_ls_goodness_of_fit_obs 1.106
_refine_ls_matrix_type full
_refine_ls_number_parameters 516
_refine_ls_number_reflns 6942
_refine_ls_number_restraints 0
_refine_ls_restrained_S_all 1.129
_refine_ls_restrained_S_obs 1.106
_refine_ls_R_factor_all 0.0545
_refine_ls_R_factor_obs 0.0412
_refine_ls_shift/esd_max 0.229
_refine_ls_shift/esd_mean 0.013
_refine_ls_structure_factor_coef Fsqd
_refine_ls_weighting_details 'w=1/[\s^2^(Fo^2^)+(0.0731P)^2^+0.9973P] where P=(Fo^2^+2Fc^2^)/3'
_refine_ls_weighting_scheme calc
_refine_ls_wR_factor_all 0.1214
_refine_ls_wR_factor_obs 0.1085
_reflns_number_observed 5861
_reflns_number_total 6946
_reflns_observed_criterion >2sigma(I)
_cod_data_source_file ic961534x_3.cif
_cod_data_source_block 5
_cod_depositor_comments
;
The following automatic conversions were performed:

'_refine_ls_weighting_scheme' value 'calc
w=1/[\s^2^(Fo^2^)+(0.0731P)^2^+0.9973P] where P=(Fo^2^+2Fc^2^)/3' was
changed to 'calc'. New tag '_refine_ls_weighting_details' was
created. The value of the new tag was set to
'w=1/[\s^2^(Fo^2^)+(0.0731P)^2^+0.9973P] where P=(Fo^2^+2Fc^2^)/3'.

Automatic conversion script
Id: cif_fix_values 3143 2015-03-26 13:38:13Z robertas 
;
_cod_database_code 4323614

loop_
_symmetry_equiv_pos_as_xyz
'x, y, z'
'-x, -y, -z'

loop_
_atom_site_aniso_label
_atom_site_aniso_U_11
_atom_site_aniso_U_22
_atom_site_aniso_U_33
_atom_site_aniso_U_23
_atom_site_aniso_U_13
_atom_site_aniso_U_12
Ru1 0.03066(15) 0.0341(2) 0.0339(2) 0.00432(10) -0.00002(10) -0.00455(10)
P1 0.0307(4) 0.0367(4) 0.0408(4) 0.0048(3) 0.0028(3) -0.0058(3)
N1 0.0391(15) 0.0416(15) 0.048(2) 0.0123(12) 0.0023(12) -0.0027(12)
N2 0.0392(14) 0.0367(14) 0.0417(15) 0.0032(11) 0.0057(12) -0.0049(11)
N3 0.0340(14) 0.0442(15) 0.0392(14) 0.0094(11) 0.0009(11) -0.0106(12)
N4 0.0311(13) 0.0388(14) 0.0438(15) 0.0080(11) 0.0026(11) -0.0024(11)
N5 0.053(2) 0.048(2) 0.056(2) -0.0071(14) 0.009(2) -0.0041(14)
N6 0.041(2) 0.043(2) 0.039(2) 0.0009(12) -0.0014(13) -0.0008(12)
N7 0.049(2) 0.048(2) 0.046(2) 0.0112(13) 0.0045(13) -0.0110(14)
O1 0.095(2) 0.046(2) 0.072(2) -0.0124(14) -0.007(2) 0.000(2)
O2 0.0448(15) 0.060(2) 0.069(2) 0.0200(14) -0.0088(13) 0.0058(13)
O3 0.067(2) 0.064(2) 0.049(2) -0.0066(13) -0.0178(14) 0.0007(14)
O4 0.097(2) 0.094(2) 0.055(2) 0.007(2) 0.033(2) -0.034(2)
O5 0.120(3) 0.115(3) 0.078(2) -0.010(2) 0.039(2) -0.078(3)
C1 0.048(2) 0.076(3) 0.063(2) 0.026(2) -0.006(2) -0.009(2)
C2 0.038(2) 0.058(2) 0.054(2) 0.021(2) 0.006(2) -0.003(2)
C3 0.056(2) 0.062(3) 0.073(3) 0.030(2) 0.009(2) 0.007(2)
C4 0.080(3) 0.042(2) 0.088(3) 0.019(2) 0.013(3) 0.013(2)
C5 0.071(3) 0.046(2) 0.064(2) 0.007(2) 0.008(2) 0.000(2)
C6 0.041(2) 0.040(2) 0.049(2) 0.0100(14) 0.0093(15) -0.0036(14)
C7 0.057(2) 0.043(2) 0.049(2) -0.001(2) 0.007(2) -0.009(2)
C8 0.048(2) 0.048(2) 0.043(2) 0.0019(15) 0.004(2) -0.017(2)
C9 0.068(3) 0.060(2) 0.043(2) -0.003(2) 0.001(2) -0.025(2)
C10 0.060(2) 0.076(3) 0.040(2) 0.009(2) -0.008(2) -0.030(2)
C11 0.046(2) 0.069(2) 0.049(2) 0.018(2) -0.007(2) -0.018(2)
C12 0.036(2) 0.052(2) 0.046(2) 0.016(2) -0.0014(14) -0.0133(15)
C13 0.035(2) 0.048(2) 0.054(2) 0.014(2) 0.0030(15) -0.0072(15)
C14 0.046(2) 0.035(2) 0.048(2) 0.0108(14) 0.009(2) 0.0005(14)
C15 0.047(2) 0.066(2) 0.069(3) 0.015(2) 0.018(2) 0.006(2)
C16 0.075(3) 0.067(3) 0.083(3) 0.006(2) 0.040(3) 0.016(2)
C17 0.103(4) 0.053(2) 0.068(3) -0.005(2) 0.032(3) 0.010(2)
C18 0.076(3) 0.053(2) 0.061(3) -0.009(2) 0.007(2) -0.004(2)
C19 0.101(4) 0.121(5) 0.093(4) -0.055(4) -0.012(3) -0.014(4)
C21 0.044(2) 0.040(2) 0.050(2) 0.0061(14) 0.011(2) -0.0092(14)
C22 0.057(2) 0.049(2) 0.078(3) -0.004(2) 0.002(2) -0.014(2)
C23 0.081(3) 0.058(3) 0.108(4) -0.016(3) 0.005(3) -0.027(3)
C24 0.096(4) 0.041(2) 0.106(4) -0.007(2) 0.025(3) -0.009(2)
C25 0.063(3) 0.049(2) 0.089(3) 0.023(2) 0.027(2) 0.005(2)
C26 0.046(2) 0.047(2) 0.063(2) 0.015(2) 0.013(2) -0.006(2)
C31 0.037(2) 0.049(2) 0.041(2) 0.0097(14) 0.0026(14) -0.0133(14)
C32 0.058(2) 0.054(2) 0.048(2) 0.007(2) 0.009(2) -0.011(2)
C33 0.074(3) 0.069(3) 0.056(2) -0.009(2) 0.019(2) -0.023(2)
C34 0.075(3) 0.102(4) 0.041(2) 0.003(2) 0.008(2) -0.034(3)
C35 0.068(3) 0.095(3) 0.052(2) 0.030(2) -0.001(2) -0.022(2)
C36 0.052(2) 0.058(2) 0.052(2) 0.018(2) 0.007(2) -0.012(2)
C41 0.032(2) 0.040(2) 0.047(2) -0.0009(14) 0.0058(14) -0.0071(13)
C42 0.043(2) 0.076(3) 0.058(2) 0.014(2) 0.009(2) -0.013(2)
C43 0.046(2) 0.088(3) 0.073(3) 0.004(2) 0.022(2) -0.021(2)
C44 0.031(2) 0.070(3) 0.072(3) -0.008(2) 0.008(2) -0.009(2)
C45 0.035(2) 0.060(2) 0.069(2) 0.009(2) 0.000(2) -0.004(2)
C46 0.037(2) 0.047(2) 0.058(2) 0.009(2) 0.003(2) -0.0077(15)
C51 0.065(3) 0.130(5) 0.103(4) 0.062(4) 0.026(3) 0.006(3)
C52 0.058(3) 0.093(4) 0.151(6) 0.062(4) 0.030(3) -0.009(3)
C53 0.064(3) 0.094(4) 0.115(5) 0.030(4) 0.007(3) -0.012(3)
C61 0.257(13) 0.133(7) 0.259(13) -0.090(8) 0.194(11) -0.116(9)
C62 0.048(3) 0.093(5) 0.274(12) 0.068(6) 0.043(5) -0.005(3)
C63 0.152(9) 0.212(12) 0.138(8) -0.010(7) 0.003(6) -0.118(9)

loop_
_atom_site_label
_atom_site_type_symbol
_atom_site_fract_x
_atom_site_fract_y
_atom_site_fract_z
_atom_site_U_iso_or_equiv
_atom_site_thermal_displace_type
_atom_site_occupancy
_atom_site_calc_flag
_atom_site_refinement_flags
_atom_site_disorder_group
Ru1 Ru 0.24774(2) 0.21594(2) 0.24273(2) 0.03802(11) Uani 1 d . .
P1 P 0.34471(7) 0.28947(7) 0.16976(6) 0.0405(2) Uani 1 d . .
N1 N 0.4885(3) 0.0403(2) 0.3513(2) 0.0481(7) Uani 1 d . .
N2 N 0.3386(2) 0.0432(2) 0.1969(2) 0.0443(6) Uani 1 d . .
N3 N 0.1346(2) 0.1727(2) 0.1052(2) 0.0422(6) Uani 1 d . .
N4 N 0.0936(2) 0.3598(2) 0.2323(2) 0.0431(6) Uani 1 d . .
N5 N 0.1798(3) 0.4625(3) 0.3852(2) 0.0624(9) Uani 1 d . .
N6 N 0.3421(3) 0.2561(2) 0.3628(2) 0.0504(7) Uani 1 d . .
N7 N 0.1453(3) 0.1597(3) 0.2979(2) 0.0511(7) Uani 1 d . .
O1 O 0.3060(3) -0.1090(2) 0.0638(2) 0.0935(12) Uani 1 d . .
O2 O -0.0840(2) 0.4377(2) 0.1149(2) 0.0708(8) Uani 1 d . .
O3 O 0.4012(3) 0.2842(2) 0.4420(2) 0.0818(10) Uani 1 d . .
O4 O 0.1422(3) 0.2044(3) 0.3845(2) 0.0785(9) Uani 1 d . .
O5 O 0.0918(4) 0.0924(3) 0.2477(3) 0.0957(12) Uani 1 d . .
C1 C 0.6370(4) 0.0648(4) 0.5148(3) 0.0696(11) Uani 1 d . .
H1 H 0.6885(21) 0.0209(5) 0.5649(7) 0.084 Uiso 1 calc R .
H1 H 0.5704(4) 0.1214(15) 0.5376(12) 0.084 Uiso 1 calc R .
H1 H 0.6850(21) 0.1003(18) 0.5029(6) 0.084 Uiso 1 calc R .
C2 C 0.5855(3) -0.0105(3) 0.4195(3) 0.0535(9) Uani 1 d . .
C3 C 0.6353(4) -0.1250(4) 0.4023(3) 0.0700(11) Uani 1 d . .
H3 H 0.7020(4) -0.1591(4) 0.4507(3) 0.084 Uiso 1 calc R .
C4 C 0.5857(5) -0.1878(4) 0.3136(4) 0.0814(14) Uani 1 d . .
H4 H 0.6184(5) -0.2657(4) 0.3012(4) 0.098 Uiso 1 calc R .
C5 C 0.4877(4) -0.1378(3) 0.2414(3) 0.0704(12) Uani 1 d . .
H5 H 0.4540(4) -0.1806(3) 0.1800(3) 0.084 Uiso 1 calc R .
C6 C 0.4403(3) -0.0209(3) 0.2634(3) 0.0468(8) Uani 1 d . .
C7 C 0.2794(4) -0.0097(3) 0.1057(3) 0.0565(9) Uani 1 d . .
C8 C 0.1649(3) 0.0680(3) 0.0529(3) 0.0500(8) Uani 1 d . .
C9 C 0.0888(4) 0.0359(3) -0.0420(3) 0.0633(10) Uani 1 d . .
H9 H 0.1100(4) -0.0368(3) -0.0795(3) 0.076 Uiso 1 calc R .
C10 C -0.0192(4) 0.1146(4) -0.0795(3) 0.0638(10) Uani 1 d . .
H10 H -0.0710(4) 0.0954(4) -0.1433(3) 0.077 Uiso 1 calc R .
C11 C -0.0504(3) 0.2216(3) -0.0226(3) 0.0591(10) Uani 1 d . .
H11 H -0.1242(3) 0.2742(3) -0.0467(3) 0.071 Uiso 1 calc R .
C12 C 0.0297(3) 0.2494(3) 0.0705(3) 0.0474(8) Uani 1 d . .
C13 C 0.0073(3) 0.3597(3) 0.1420(3) 0.0494(8) Uani 1 d . .
C14 C 0.0769(3) 0.4497(3) 0.3149(3) 0.0475(8) Uani 1 d . .
C15 C -0.0385(4) 0.5169(4) 0.3252(3) 0.0672(11) Uani 1 d . .
H15 H -0.1105(4) 0.5078(4) 0.2748(3) 0.081 Uiso 1 calc R .
C16 C -0.0432(5) 0.5971(4) 0.4118(4) 0.0831(14) Uani 1 d . .
H16 H -0.1192(5) 0.6429(4) 0.4205(4) 0.100 Uiso 1 calc R .
C17 C 0.0622(5) 0.6099(4) 0.4846(4) 0.087(2) Uani 1 d . .
H17 H 0.0594(5) 0.6638(4) 0.5435(4) 0.104 Uiso 1 calc R .
C18 C 0.1727(4) 0.5420(4) 0.4697(3) 0.0772(13) Uani 1 d . .
C19 C 0.2940(6) 0.5498(6) 0.5461(5) 0.143(3) Uani 1 d . .
H19 H 0.3321(23) 0.4838(22) 0.5745(28) 0.171 Uiso 1 calc R .
H19 H 0.2806(8) 0.6155(26) 0.5982(22) 0.171 Uiso 1 calc R .
H19 H 0.3470(19) 0.5552(45) 0.5145(10) 0.171 Uiso 1 calc R .
C21 C 0.3070(3) 0.4430(3) 0.2080(3) 0.0477(8) Uani 1 d . .
C22 C 0.3951(4) 0.4913(3) 0.2797(3) 0.0717(12) Uani 1 d . .
H22 H 0.4750(4) 0.4464(3) 0.3031(3) 0.086 Uiso 1 calc R .
C23 C 0.3654(5) 0.6070(4) 0.3172(4) 0.096(2) Uani 1 d . .
H23 H 0.4259(5) 0.6385(4) 0.3658(4) 0.115 Uiso 1 calc R .
C24 C 0.2500(5) 0.6744(4) 0.2844(4) 0.091(2) Uani 1 d . .
H24 H 0.2312(5) 0.7518(4) 0.3096(4) 0.109 Uiso 1 calc R .
C25 C 0.1610(4) 0.6269(3) 0.2132(4) 0.0698(11) Uani 1 d . .
H25 H 0.0812(4) 0.6727(3) 0.1910(4) 0.084 Uiso 1 calc R .
C26 C 0.1881(3) 0.5125(3) 0.1742(3) 0.0540(9) Uani 1 d . .
H26 H 0.1272(3) 0.4818(3) 0.1253(3) 0.065 Uiso 1 calc R .
C31 C 0.3019(3) 0.2475(3) 0.0335(2) 0.0446(7) Uani 1 d . .
C32 C 0.3498(4) 0.1346(3) -0.0053(3) 0.0577(9) Uani 1 d . .
H32 H 0.4012(4) 0.0864(3) 0.0384(3) 0.069 Uiso 1 calc R .
C33 C 0.3231(4) 0.0925(4) -0.1070(3) 0.0712(12) Uani 1 d . .
H33 H 0.3559(4) 0.0165(4) -0.1320(3) 0.085 Uiso 1 calc R .
C34 C 0.2471(4) 0.1642(5) -0.1716(3) 0.0765(13) Uani 1 d . .
H34 H 0.2282(4) 0.1366(5) -0.2405(3) 0.092 Uiso 1 calc R .
C35 C 0.1997(4) 0.2753(4) -0.1346(3) 0.0740(12) Uani 1 d . .
H35 H 0.1489(4) 0.3230(4) -0.1788(3) 0.089 Uiso 1 calc R .
C36 C 0.2258(3) 0.3188(3) -0.0322(3) 0.0564(9) Uani 1 d . .
H36 H 0.1926(3) 0.3949(3) -0.0079(3) 0.068 Uiso 1 calc R .
C41 C 0.5134(3) 0.2442(3) 0.2028(2) 0.0453(8) Uani 1 d . .
C42 C 0.5690(3) 0.2680(4) 0.1489(3) 0.0622(10) Uani 1 d . .
H42 H 0.5207(3) 0.3038(4) 0.0955(3) 0.075 Uiso 1 calc R .
C43 C 0.6960(4) 0.2388(4) 0.1742(3) 0.0701(11) Uani 1 d . .
H43 H 0.7331(4) 0.2554(4) 0.1380(3) 0.084 Uiso 1 calc R .
C44 C 0.7675(3) 0.1855(4) 0.2520(3) 0.0677(12) Uani 1 d . .
H44 H 0.8531(3) 0.1664(4) 0.2692(3) 0.081 Uiso 1 calc R .
C45 C 0.7129(3) 0.1607(3) 0.3041(3) 0.0632(10) Uani 1 d . .
H45 H 0.7618(3) 0.1235(3) 0.3566(3) 0.076 Uiso 1 calc R .
C46 C 0.5857(3) 0.1899(3) 0.2803(3) 0.0524(8) Uani 1 d . .
H46 H 0.5494(3) 0.1727(3) 0.3168(3) 0.063 Uiso 1 calc R .
C51 C 0.9727(5) 1.0199(7) 0.5861(5) 0.100(2) Uani 1 d . .
H51 H 0.9546(5) 1.0339(7) 0.6456(5) 0.120 Uiso 1 calc R .
C52 C 0.9701(5) 0.9218(6) 0.5204(6) 0.096(2) Uani 1 d . .
H52 H 0.9489(5) 0.8682(6) 0.5342(6) 0.115 Uiso 1 calc R .
C53 C 0.9978(5) 0.9002(5) 0.4351(5) 0.098(2) Uani 1 d . .
H53 H 0.9971(5) 0.8315(5) 0.3904(5) 0.118 Uiso 1 calc R .
C61 C 0.4586(14) 0.5710(8) 1.0730(10) 0.195(6) Uani 1 d . .
H61 H 0.4304(14) 0.6199(8) 1.1264(10) 0.234 Uiso 1 calc R .
C62 C 0.3833(5) 0.5282(7) 0.9921(11) 0.136(4) Uani 1 d . .
H62 H 0.2995(5) 0.5507(7) 0.9860(11) 0.164 Uiso 1 calc R .
C63 C 0.4223(12) 0.4574(11) 0.9229(7) 0.172(4) Uani 1 d . .
H63 H 0.3682(12) 0.4240(11) 0.8679(7) 0.206 Uiso 1 calc R .

loop_
_atom_type_symbol
_atom_type_description
_atom_type_scat_dispersion_real
_atom_type_scat_dispersion_imag
_atom_type_scat_source
C C 0.0033 0.0016 'International Tables Vol C Tables 4.2.6.8 and 6.1.1.4'
H H 0.0000 0.0000 'International Tables Vol C Tables 4.2.6.8 and 6.1.1.4'
N N 0.0061 0.0033 'International Tables Vol C Tables 4.2.6.8 and 6.1.1.4'
O O 0.0106 0.0060 'International Tables Vol C Tables 4.2.6.8 and 6.1.1.4'
P P 0.1023 0.0942 'International Tables Vol C Tables 4.2.6.8 and 6.1.1.4'
Ru Ru -1.2594 0.8363 'International Tables Vol C Tables 4.2.6.8 and 6.1.1.4'

loop_
_geom_angle_atom_site_label_1
_geom_angle_atom_site_label_2
_geom_angle_atom_site_label_3
_geom_angle
_geom_angle_site_symmetry_1
_geom_angle_site_symmetry_3
_geom_angle_publ_flag
N6 Ru1 N3 178.39(12) . . y
N6 Ru1 N4 101.41(12) . . ?
N3 Ru1 N4 77.11(11) . . ?
N6 Ru1 N2 104.20(12) . . ?
N3 Ru1 N2 77.18(11) . . ?
N4 Ru1 N2 153.24(11) . . y
N6 Ru1 N7 92.88(14) . . ?
N3 Ru1 N7 86.35(11) . . y
N4 Ru1 N7 84.05(11) . . y
N2 Ru1 N7 87.02(11) . . ?
N6 Ru1 P1 91.01(11) . . ?
N3 Ru1 P1 89.66(8) . . ?
N4 Ru1 P1 91.16(8) . . ?
N2 Ru1 P1 96.00(8) . . ?
N7 Ru1 P1 174.35(8) . . y
C31 P1 C21 110.0(2) . . ?
C31 P1 C41 101.6(2) . . ?
C21 P1 C41 103.6(2) . . ?
C31 P1 Ru1 112.45(11) . . ?
C21 P1 Ru1 110.62(12) . . ?
C41 P1 Ru1 117.89(12) . . ?
C6 N1 C2 119.8(3) . . ?
C7 N2 C6 120.0(3) . . y
C7 N2 Ru1 115.6(2) . . ?
C6 N2 Ru1 123.1(2) . . ?
C8 N3 C12 122.0(3) . . ?
C8 N3 Ru1 119.1(2) . . ?
C12 N3 Ru1 118.8(2) . . ?
C13 N4 C14 121.0(3) . . y
C13 N4 Ru1 116.0(2) . . ?
C14 N4 Ru1 123.0(2) . . ?
C14 N5 C18 119.1(3) . . ?
O3 N6 Ru1 178.3(3) . . y
O5 N7 O4 121.6(3) . . ?
O5 N7 Ru1 122.4(3) . . y
O4 N7 Ru1 115.9(2) . . y
N1 C2 C3 121.6(4) . . ?
N1 C2 C1 116.4(3) . . ?
C3 C2 C1 122.0(3) . . ?
C4 C3 C2 118.8(4) . . ?
C3 C4 C5 120.9(4) . . ?
C4 C5 C6 117.8(4) . . ?
N1 C6 C5 121.1(3) . . ?
N1 C6 N2 114.4(3) . . y
C5 C6 N2 124.5(3) . . ?
O1 C7 N2 129.6(4) . . ?
O1 C7 C8 117.7(3) . . ?
N2 C7 C8 112.6(3) . . y
N3 C8 C9 120.3(3) . . ?
N3 C8 C7 115.3(3) . . y
C9 C8 C7 124.3(3) . . ?
C10 C9 C8 118.4(4) . . ?
C11 C10 C9 120.2(3) . . ?
C10 C11 C12 118.9(4) . . ?
N3 C12 C11 120.1(3) . . ?
N3 C12 C13 114.6(3) . . y
C11 C12 C13 125.3(3) . . ?
O2 C13 N4 127.8(3) . . ?
O2 C13 C12 119.3(3) . . ?
N4 C13 C12 112.9(3) . . y
N5 C14 C15 121.6(3) . . ?
N5 C14 N4 114.9(3) . . y
C15 C14 N4 123.4(3) . . ?
C16 C15 C14 118.2(4) . . ?
C17 C16 C15 120.4(4) . . ?
C16 C17 C18 118.7(4) . . ?
N5 C18 C17 122.0(4) . . ?
N5 C18 C19 115.5(4) . . ?
C17 C18 C19 122.4(4) . . ?
C22 C21 C26 118.5(3) . . ?
C22 C21 P1 119.1(3) . . ?
C26 C21 P1 122.1(3) . . ?
C21 C22 C23 120.4(4) . . ?
C24 C23 C22 121.1(4) . . ?
C23 C24 C25 119.0(4) . . ?
C24 C25 C26 121.1(4) . . ?
C25 C26 C21 119.9(4) . . ?
C36 C31 C32 118.9(3) . . ?
C36 C31 P1 125.3(3) . . ?
C32 C31 P1 115.9(3) . . ?
C33 C32 C31 121.3(4) . . ?
C32 C33 C34 119.3(4) . . ?
C35 C34 C33 120.1(4) . . ?
C34 C35 C36 121.3(4) . . ?
C31 C36 C35 119.2(4) . . ?
C46 C41 C42 119.3(3) . . ?
C46 C41 P1 122.1(3) . . ?
C42 C41 P1 118.6(3) . . ?
C43 C42 C41 120.1(4) . . ?
C44 C43 C42 120.3(4) . . ?
C45 C44 C43 119.6(4) . . ?
C44 C45 C46 121.0(4) . . ?
C41 C46 C45 119.7(4) . . ?
C52 C51 C53 119.6(6) . 2_776 ?
C51 C52 C53 120.6(6) . . ?
C52 C53 C51 119.7(6) . 2_776 ?
C62 C61 C63 118.3(8) . 2_667 ?
C63 C62 C61 120.9(7) . . ?
C62 C63 C61 120.7(8) . 2_667 ?

loop_
_geom_bond_atom_site_label_1
_geom_bond_atom_site_label_2
_geom_bond_distance
_geom_bond_site_symmetry_2
_geom_bond_publ_flag
Ru1 N6 1.745(3) . y
Ru1 N3 2.016(3) . y
Ru1 N4 2.106(3) . y
Ru1 N2 2.124(3) . y
Ru1 N7 2.144(3) . y
Ru1 P1 2.4374(10) . y
P1 C31 1.821(3) . ?
P1 C21 1.828(3) . ?
P1 C41 1.829(3) . ?
N1 C6 1.332(4) . ?
N1 C2 1.340(4) . ?
N2 C7 1.359(4) . y
N2 C6 1.426(4) . y
N3 C8 1.329(4) . ?
N3 C12 1.335(4) . ?
N4 C13 1.348(4) . y
N4 C14 1.413(4) . y
N5 C14 1.318(5) . ?
N5 C18 1.351(5) . ?
N6 O3 1.141(4) . y
N7 O5 1.180(4) . y
N7 O4 1.230(4) . y
O1 C7 1.223(4) . y
O2 C13 1.233(4) . y
C1 C2 1.497(6) . ?
C2 C3 1.368(6) . ?
C3 C4 1.354(6) . ?
C4 C5 1.374(6) . ?
C5 C6 1.394(5) . ?
C7 C8 1.490(5) . y
C8 C9 1.387(5) . ?
C9 C10 1.380(6) . ?
C10 C11 1.377(6) . ?
C11 C12 1.379(5) . ?
C12 C13 1.489(5) . y
C14 C15 1.392(5) . ?
C15 C16 1.372(6) . ?
C16 C17 1.355(7) . ?
C17 C18 1.366(7) . ?
C18 C19 1.499(7) . ?
C21 C22 1.375(5) . ?
C21 C26 1.394(5) . ?
C22 C23 1.390(6) . ?
C23 C24 1.353(7) . ?
C24 C25 1.373(7) . ?
C25 C26 1.379(5) . ?
C31 C36 1.385(5) . ?
C31 C32 1.385(5) . ?
C32 C33 1.375(5) . ?
C33 C34 1.378(7) . ?
C34 C35 1.359(7) . ?
C35 C36 1.386(6) . ?
C41 C46 1.370(5) . ?
C41 C42 1.381(5) . ?
C42 C43 1.379(5) . ?
C43 C44 1.364(6) . ?
C44 C45 1.358(6) . ?
C45 C46 1.384(5) . ?
C51 C52 1.339(9) . ?
C51 C53 1.373(9) 2_776 ?
C52 C53 1.340(8) . ?
C53 C51 1.373(9) 2_776 ?
C61 C62 1.305(13) . ?
C61 C63 1.343(13) 2_667 ?
C62 C63 1.248(12) . ?
C63 C61 1.343(13) 2_667 ?

loop_
_geom_torsion_atom_site_label_1
_geom_torsion_atom_site_label_2
_geom_torsion_atom_site_label_3
_geom_torsion_atom_site_label_4
_geom_torsion
_geom_torsion_site_symmetry_1
_geom_torsion_site_symmetry_2
_geom_torsion_site_symmetry_3
_geom_torsion_site_symmetry_4
_geom_torsion_publ_flag
C13 N4 C14 N5 -156.2(3) . . . . ?
C7 N2 C6 N1 -178.4(3) . . . . ?
